data_4033158
loop_
_publ_author_name
'da Silva, Michael J. V.'
'Poletto, Julia'
'Jacomini, Andrey P.'
'Pianoski, Karlos E.'
'Gon\,calves, Davana S'
'Ribeiro, Gessica M.'
'de S Melo, Samara M'
'Back, Davi F.'
'Moura, Sidnei'
'Rosa, Fernanda A.'

_publ_section_title
;
 Unconventional Method for Synthesis of
 3-Carboxyethyl-4-formyl(hydroxy)-5-aryl-N-arylpyrazoles.
;
_journal_issue 23
_journal_name_full 'The Journal of organic chemistry'
_journal_page_first 12590
_journal_page_last 12602
_journal_paper_doi 10.1021/acs.joc.7b02361
_journal_volume 82
_journal_year 2017
_chemical_formula_moiety 'C19 H15 N3 O5'
_chemical_formula_sum 'C19 H15 N3 O5'
_chemical_formula_weight 365.34
_chemical_melting_point ?
_chemical_name_common 3-carboxyehyl-4-formyl-5-(4-nitrophenyl)1-phenyl-1H-pyrazol
_chemical_name_systematic
;
3-carboxyehyl-4-formyl-5-(4-nitrophenyl)1-phenyl-1H-pyrazol
;
_space_group_IT_number 15
_symmetry_cell_setting monoclinic
_symmetry_space_group_name_Hall '-C 2yc'
_symmetry_space_group_name_H-M 'C 1 2/c 1'
_atom_sites_solution_hydrogens geom
_atom_sites_solution_primary direct
_atom_sites_solution_secondary difmap
_audit_conform_dict_location ftp://ftp.iucr.org/pub/cif_core.dic
_audit_conform_dict_name cif_core.dic
_audit_conform_dict_version 2.3
_audit_creation_date 2015-11-16T15:43:52-00:00
_audit_creation_method 'WinGX routine CIF_UPDATE'
_cell_angle_alpha 90
_cell_angle_beta 119.40(2)
_cell_angle_gamma 90
_cell_formula_units_Z 8
_cell_length_a 27.51(2)
_cell_length_b 7.656(8)
_cell_length_c 18.984(15)
_cell_measurement_reflns_used 9905
_cell_measurement_temperature 299(2)
_cell_measurement_theta_max 24.43
_cell_measurement_theta_min 2.467
_cell_volume 3483(5)
_computing_cell_refinement 'BRUKER SANT'
_computing_data_collection 'Bruker Instrument Service v2012.10.0.0'
_computing_data_reduction 'BRUKER SOFTWARE'
_computing_molecular_graphics 'Diamond (version 3.2i; Crystal Impact GbR, Bo'
_computing_publication_material 'APEX2 (version 2012.10-0; Bruker, 2012)'
_computing_structure_refinement 'SHELXL-97 (Sheldrick, 1997)'
_computing_structure_solution 'SHELXL97 (Sheldrick, 1997)'
_diffrn_ambient_temperature 299(2)
_diffrn_detector_area_resol_mean 8.3333
_diffrn_measured_fraction_theta_full 0.999
_diffrn_measured_fraction_theta_max 0.999
_diffrn_measurement_device_type 'Bruker X8 Kappa APEX II diffractometer'
_diffrn_measurement_method '0.5 \% \w & \f scans'
_diffrn_radiation_monochromator 'graphite crystal'
_diffrn_radiation_type MoK\a
_diffrn_radiation_wavelength 0.71073
_diffrn_reflns_av_R_equivalents 0.0424
_diffrn_reflns_av_unetI/netI 0.0492
_diffrn_reflns_limit_h_max 36
_diffrn_reflns_limit_h_min -39
_diffrn_reflns_limit_k_max 10
_diffrn_reflns_limit_k_min -10
_diffrn_reflns_limit_l_max 27
_diffrn_reflns_limit_l_min -20
_diffrn_reflns_number 51679
_diffrn_reflns_theta_full 30.59
_diffrn_reflns_theta_max 30.59
_diffrn_reflns_theta_min 2.46
_diffrn_source 'sealed ceramic X ray tube'
_exptl_absorpt_coefficient_mu 0.103
_exptl_absorpt_correction_T_max 0.9734
_exptl_absorpt_correction_T_min 0.9725
_exptl_absorpt_correction_type numerical
_exptl_absorpt_process_details
;
SADABS (version 2012/1; Bruker, 2012) was used to perform the numerical
        absorption correction based on the indexed faces of the crystal.
;
_exptl_crystal_colour yellow
_exptl_crystal_density_diffrn 1.393
_exptl_crystal_density_meas ?
_exptl_crystal_density_method 'not measured'
_exptl_crystal_description block
_exptl_crystal_F_000 1520
_exptl_crystal_size_max 0.37
_exptl_crystal_size_mid 0.32
_exptl_crystal_size_min 0.3
_refine_diff_density_max 0.181
_refine_diff_density_min -0.195
_refine_diff_density_rms 0.037
_refine_ls_extinction_coef none
_refine_ls_extinction_method none
_refine_ls_goodness_of_fit_ref 1.008
_refine_ls_hydrogen_treatment constr
_refine_ls_matrix_type full
_refine_ls_number_parameters 244
_refine_ls_number_reflns 5346
_refine_ls_number_restraints 0
_refine_ls_restrained_S_all 1.008
_refine_ls_R_factor_all 0.1367
_refine_ls_R_factor_gt 0.0631
_refine_ls_shift/su_max 0
_refine_ls_shift/su_mean 0
_refine_ls_structure_factor_coef Fsqd
_refine_ls_weighting_details 'calc w=1/[\s^2^(Fo^2^)+(0.0647P)^2^+1.9750P] where P=(Fo^2^+2Fc^2^)/3'
_refine_ls_weighting_scheme calc
_refine_ls_wR_factor_gt 0.1331
_refine_ls_wR_factor_ref 0.1599
_reflns_number_gt 2871
_reflns_number_total 5346
_reflns_threshold_expression >2sigma(I)
_cod_data_source_file jo7b02361_si_002.cif
_cod_data_source_block test2_3a
_cod_depositor_comments
;
The following automatic conversions were performed:

'_chemical_melting_point' value 'none' was changed to '?' - the value
is undefined or not given.

'_exptl_crystal_density_meas' value 'none' was changed to '?' - the
value is perceived as not measured.

Automatic conversion script
Id: cif_fix_values 4973 2017-02-22 13:04:09Z antanas 

 Adding full bibliography for 4033150--4033158.cif.
;
_cod_original_cell_volume 3484(6)
_cod_original_sg_symbol_Hall -C2yc
_cod_original_sg_symbol_H-M C2/c
_cod_database_code 4033158

loop_
_symmetry_equiv_pos_as_xyz
'x, y, z'
'-x, y, -z+1/2'
'x+1/2, y+1/2, z'
'-x+1/2, y+1/2, -z+1/2'
'-x, -y, -z'
'x, -y, z-1/2'
'-x+1/2, -y+1/2, -z'
'x+1/2, -y+1/2, z-1/2'

loop_
_atom_site_label
_atom_site_type_symbol
_atom_site_fract_x
_atom_site_fract_y
_atom_site_fract_z
_atom_site_U_iso_or_equiv
_atom_site_adp_type
_atom_site_occupancy
_atom_site_symmetry_multiplicity
_atom_site_calc_flag
_atom_site_refinement_flags
O32 O 0.59241(5) 0.2344(2) 0.21325(9) 0.0675(4) Uani 1 1 d .
N1 N 0.75559(6) 0.34525(18) 0.32923(8) 0.0458(3) Uani 1 1 d .
N2 N 0.70310(6) 0.28584(19) 0.28210(9) 0.0507(4) Uani 1 1 d .
O31 O 0.59421(6) 0.2977(3) 0.32932(9) 0.0918(6) Uani 1 1 d .
O41 O 0.72900(8) 0.5248(3) 0.52234(11) 0.1009(6) Uani 1 1 d .
C5 C 0.76312(7) 0.4253(2) 0.39790(9) 0.0449(4) Uani 1 1 d .
C51 C 0.81413(7) 0.5245(2) 0.44943(9) 0.0444(4) Uani 1 1 d .
C52 C 0.83393(7) 0.6418(2) 0.41317(10) 0.0492(4) Uani 1 1 d .
H52 H 0.8157 0.6511 0.3571 0.059 Uiso 1 1 calc R
C4 C 0.71214(7) 0.4127(2) 0.39582(10) 0.0493(4) Uani 1 1 d .
C11 C 0.79734(7) 0.3047(2) 0.30713(10) 0.0449(4) Uani 1 1 d .
C53 C 0.87957(8) 0.7428(2) 0.45872(11) 0.0553(5) Uani 1 1 d .
H53 H 0.8922 0.8226 0.4344 0.066 Uiso 1 1 calc R
N5 N 0.95612(8) 0.8310(3) 0.59061(14) 0.0834(6) Uani 1 1 d .
C3 C 0.67669(7) 0.3285(2) 0.32223(10) 0.0492(4) Uani 1 1 d .
C12 C 0.78801(8) 0.3489(2) 0.23110(10) 0.0513(4) Uani 1 1 d .
H12 H 0.7553 0.4049 0.1944 0.062 Uiso 1 1 calc R
C56 C 0.84246(8) 0.5079(3) 0.53277(10) 0.0543(5) Uani 1 1 d .
H56 H 0.8298 0.4294 0.5576 0.065 Uiso 1 1 calc R
C16 C 0.84540(8) 0.2214(2) 0.36216(12) 0.0569(5) Uani 1 1 d .
H16 H 0.8508 0.1905 0.4129 0.068 Uiso 1 1 calc R
O51 O 0.96982(9) 0.9382(3) 0.55678(14) 0.1222(8) Uani 1 1 d .
C54 C 0.90655(7) 0.7243(3) 0.54152(11) 0.0568(5) Uani 1 1 d .
C31 C 0.61692(8) 0.2853(3) 0.28912(12) 0.0581(5) Uani 1 1 d .
C55 C 0.88916(8) 0.6068(3) 0.57909(11) 0.0613(5) Uani 1 1 d .
H55 H 0.9087 0.5943 0.635 0.074 Uiso 1 1 calc R
C14 C 0.87658(9) 0.2279(3) 0.26483(14) 0.0655(5) Uani 1 1 d .
H14 H 0.9036 0.2025 0.2505 0.079 Uiso 1 1 calc R
C41 C 0.69757(9) 0.4825(3) 0.45507(13) 0.0670(5) Uani 1 1 d .
H41 H 0.6598 0.4946 0.438 0.08 Uiso 1 1 calc R
C13 C 0.82832(9) 0.3081(3) 0.21067(12) 0.0627(5) Uani 1 1 d .
H13 H 0.8225 0.3356 0.1594 0.075 Uiso 1 1 calc R
O52 O 0.98195(9) 0.8055(4) 0.66237(13) 0.1295(8) Uani 1 1 d .
C15 C 0.88556(8) 0.1842(3) 0.34067(13) 0.0649(5) Uani 1 1 d .
H15 H 0.9186 0.1297 0.3774 0.078 Uiso 1 1 calc R
C32 C 0.53359(8) 0.1873(4) 0.17770(14) 0.0798(7) Uani 1 1 d .
H32A H 0.5123 0.2856 0.1804 0.096 Uiso 1 1 calc R
H32B H 0.5292 0.0902 0.2069 0.096 Uiso 1 1 calc R
C33 C 0.51357(11) 0.1380(4) 0.09263(16) 0.0956(8) Uani 1 1 d .
H33A H 0.4748 0.1072 0.0675 0.143 Uiso 1 1 calc R
H33B H 0.5346 0.04 0.0907 0.143 Uiso 1 1 calc R
H33C H 0.5183 0.2348 0.0644 0.143 Uiso 1 1 calc R

loop_
_atom_site_aniso_label
_atom_site_aniso_U_11
_atom_site_aniso_U_22
_atom_site_aniso_U_33
_atom_site_aniso_U_23
_atom_site_aniso_U_13
_atom_site_aniso_U_12
O32 0.0465(8) 0.0827(10) 0.0741(9) -0.0002(7) 0.0302(7) -0.0062(7)
N1 0.0453(8) 0.0501(8) 0.0464(7) -0.0006(6) 0.0260(7) 0.0023(6)
N2 0.0441(8) 0.0552(9) 0.0535(8) 0.0023(7) 0.0245(7) 0.0003(7)
O31 0.0577(9) 0.1541(16) 0.0762(10) 0.0228(10) 0.0426(8) 0.0065(10)
O41 0.0919(12) 0.1491(17) 0.0799(11) -0.0237(11) 0.0564(10) 0.0106(12)
C5 0.0526(10) 0.0441(9) 0.0437(8) 0.0071(7) 0.0281(8) 0.0086(7)
C51 0.0499(10) 0.0458(9) 0.0439(8) 0.0031(7) 0.0279(8) 0.0103(7)
C52 0.0517(10) 0.0546(10) 0.0450(9) 0.0055(8) 0.0267(8) 0.0076(8)
C4 0.0529(10) 0.0494(10) 0.0553(10) 0.0133(8) 0.0341(9) 0.0135(8)
C11 0.0466(9) 0.0440(9) 0.0515(9) -0.0062(7) 0.0298(8) -0.0024(7)
C53 0.0576(11) 0.0534(11) 0.0656(12) 0.0026(9) 0.0384(10) 0.0038(9)
N5 0.0615(12) 0.1048(17) 0.0827(14) -0.0310(12) 0.0345(11) -0.0088(11)
C3 0.0488(10) 0.0494(10) 0.0554(10) 0.0122(8) 0.0303(9) 0.0086(8)
C12 0.0534(10) 0.0538(10) 0.0509(9) -0.0047(8) 0.0290(8) -0.0075(8)
C56 0.0604(11) 0.0626(11) 0.0457(9) 0.0070(8) 0.0306(9) 0.0078(9)
C16 0.0588(12) 0.0595(11) 0.0570(10) 0.0001(9) 0.0321(9) 0.0072(9)
O51 0.1040(15) 0.1354(18) 0.1288(17) -0.0334(14) 0.0583(14) -0.0572(14)
C54 0.0454(10) 0.0653(12) 0.0617(11) -0.0136(9) 0.0279(9) 0.0038(9)
C31 0.0484(11) 0.0647(12) 0.0665(12) 0.0226(10) 0.0323(10) 0.0124(9)
C55 0.0581(12) 0.0824(14) 0.0431(9) -0.0014(9) 0.0246(9) 0.0133(10)
C14 0.0656(13) 0.0657(12) 0.0867(14) -0.0213(11) 0.0540(12) -0.0115(10)
C41 0.0689(13) 0.0766(14) 0.0731(13) 0.0023(11) 0.0485(12) 0.0143(11)
C13 0.0722(14) 0.0694(13) 0.0635(11) -0.0126(10) 0.0465(11) -0.0164(11)
O52 0.0844(13) 0.188(2) 0.0843(13) -0.0381(14) 0.0165(11) -0.0311(14)
C15 0.0534(11) 0.0620(12) 0.0808(13) -0.0072(10) 0.0341(10) 0.0069(9)
C32 0.0481(12) 0.1020(18) 0.0882(16) 0.0168(13) 0.0327(12) -0.0087(11)
C33 0.0688(15) 0.115(2) 0.0935(18) -0.0077(16) 0.0321(14) -0.0302(15)

loop_
_atom_type_symbol
_atom_type_description
_atom_type_scat_dispersion_real
_atom_type_scat_dispersion_imag
_atom_type_scat_source
C C 0.0033 0.0016 'International Tables Vol C Tables 4.2.6.8 and 6.1.1.4'
H H 0 0 'International Tables Vol C Tables 4.2.6.8 and 6.1.1.4'
N N 0.0061 0.0033 'International Tables Vol C Tables 4.2.6.8 and 6.1.1.4'
O O 0.0106 0.006 'International Tables Vol C Tables 4.2.6.8 and 6.1.1.4'

loop_
_geom_angle_atom_site_label_1
_geom_angle_atom_site_label_2
_geom_angle_atom_site_label_3
_geom_angle
C31 O32 C32 115.83(16)
N2 N1 C5 113.36(14)
N2 N1 C11 118.82(14)
C5 N1 C11 127.53(14)
C3 N2 N1 104.24(15)
N1 C5 C4 105.37(15)
N1 C5 C51 121.15(14)
C4 C5 C51 132.66(15)
C56 C51 C52 119.07(17)
C56 C51 C5 122.15(15)
C52 C51 C5 118.77(15)
C53 C52 C51 120.92(17)
C53 C52 H52 119.5
C51 C52 H52 119.5
C5 C4 C3 104.98(15)
C5 C4 C41 127.28(18)
C3 C4 C41 127.62(18)
C16 C11 C12 121.63(16)
C16 C11 N1 119.13(16)
C12 C11 N1 119.23(16)
C52 C53 C54 118.58(18)
C52 C53 H53 120.7
C54 C53 H53 120.7
O52 N5 O51 123.1(2)
O52 N5 C54 118.5(2)
O51 N5 C54 118.4(2)
N2 C3 C4 112.02(16)
N2 C3 C31 120.57(18)
C4 C3 C31 127.41(16)
C13 C12 C11 118.51(18)
C13 C12 H12 120.7
C11 C12 H12 120.7
C55 C56 C51 120.41(17)
C55 C56 H56 119.8
C51 C56 H56 119.8
C11 C16 C15 118.76(19)
C11 C16 H16 120.6
C15 C16 H16 120.6
C55 C54 C53 122.06(19)
C55 C54 N5 119.2(2)
C53 C54 N5 118.7(2)
O31 C31 O32 124.84(19)
O31 C31 C3 121.8(2)
O32 C31 C3 113.37(16)
C56 C55 C54 118.93(17)
C56 C55 H55 120.5
C54 C55 H55 120.5
C13 C14 C15 120.42(18)
C13 C14 H14 119.8
C15 C14 H14 119.8
O41 C41 C4 126.7(2)
O41 C41 H41 116.7
C4 C41 H41 116.7
C14 C13 C12 120.69(19)
C14 C13 H13 119.7
C12 C13 H13 119.7
C14 C15 C16 120.0(2)
C14 C15 H15 120
C16 C15 H15 120
O32 C32 C33 107.60(18)
O32 C32 H32A 110.2
C33 C32 H32A 110.2
O32 C32 H32B 110.2
C33 C32 H32B 110.2
H32A C32 H32B 108.5
C32 C33 H33A 109.5
C32 C33 H33B 109.5
H33A C33 H33B 109.5
C32 C33 H33C 109.5
H33A C33 H33C 109.5
H33B C33 H33C 109.5

loop_
_geom_bond_atom_site_label_1
_geom_bond_atom_site_label_2
_geom_bond_distance
O32 C31 1.314(3)
O32 C32 1.460(3)
N1 N2 1.351(2)
N1 C5 1.361(2)
N1 C11 1.437(2)
N2 C3 1.326(2)
O31 C31 1.204(2)
O41 C41 1.183(3)
C5 C4 1.387(3)
C5 C51 1.468(3)
C51 C56 1.384(2)
C51 C52 1.395(2)
C52 C53 1.363(3)
C52 H52 0.93
C4 C3 1.408(3)
C4 C41 1.467(3)
C11 C16 1.375(3)
C11 C12 1.378(3)
C53 C54 1.377(3)
C53 H53 0.93
N5 O52 1.204(3)
N5 O51 1.210(3)
N5 C54 1.465(3)
C3 C31 1.481(3)
C12 C13 1.378(3)
C12 H12 0.93
C56 C55 1.374(3)
C56 H56 0.93
C16 C15 1.382(3)
C16 H16 0.93
C54 C55 1.372(3)
C55 H55 0.93
C14 C13 1.363(3)
C14 C15 1.377(3)
C14 H14 0.93
C41 H41 0.93
C13 H13 0.93
C15 H15 0.93
C32 C33 1.477(3)
C32 H32A 0.97
C32 H32B 0.97
C33 H33A 0.96
C33 H33B 0.96
C33 H33C 0.96
